data_2227795
loop_
_publ_author_name
'Fun, Hoong-Kun'
'Quah, Ching Kheng'
'Malladi, Shridhar'
'Isloor, Arun M.'

_publ_section_title
;
 3-Ethyl-6-[3-(4-fluorophenyl)-1<i>H</i>-pyrazol-4-yl]-1,2,4-triazolo[3,4-<i>b</i>][1,3,4]thiadiazole
;
_journal_coeditor_code LH5142
_journal_issue 11
_journal_name_full 'Acta Crystallographica Section E'
_journal_page_first o2799
_journal_page_last o2800
_journal_paper_doi 10.1107/S1600536810040067
_journal_volume 66
_journal_year 2010
_chemical_formula_iupac 'C14 H11 F N6 S'
_chemical_formula_moiety 'C14 H11 F N6 S'
_chemical_formula_sum 'C14 H11 F N6 S'
_chemical_formula_weight 314.35
_chemical_name_systematic
;
3-Ethyl-6-[3-(4-fluorophenyl)-1<i>H</i>-pyrazol-4-yl]-1,2,4-
triazolo[3,4-<i>b</i>][1,3,4]thiadiazole
;
_space_group_IT_number 29
_symmetry_cell_setting orthorhombic
_symmetry_space_group_name_Hall 'P 2c -2ac'
_symmetry_space_group_name_H-M 'P c a 21'
_atom_sites_solution_hydrogens geom
_atom_sites_solution_primary direct
_atom_sites_solution_secondary difmap
_audit_creation_method SHELXL-97
_cell_angle_alpha 90.00
_cell_angle_beta 90.00
_cell_angle_gamma 90.00
_cell_formula_units_Z 4
_cell_length_a 35.053(2)
_cell_length_b 3.8463(2)
_cell_length_c 9.9482(6)
_cell_measurement_reflns_used 4113
_cell_measurement_temperature 100.00(10)
_cell_measurement_theta_max 29.96
_cell_measurement_theta_min 2.32
_cell_volume 1341.26(13)
_computing_cell_refinement 'SAINT (Bruker, 2009)'
_computing_data_collection 'APEX2 (Bruker, 2009)'
_computing_data_reduction 'SAINT (Bruker, 2009)'
_computing_molecular_graphics 'SHELXTL (Sheldrick, 2008)'
_computing_publication_material
;
SHELXTL (Sheldrick, 2008) and PLATON (Spek, 2009)
;
_computing_structure_refinement 'SHELXTL (Sheldrick, 2008)'
_computing_structure_solution 'SHELXTL (Sheldrick, 2008)'
_diffrn_ambient_temperature 100
_diffrn_measured_fraction_theta_full 0.993
_diffrn_measured_fraction_theta_max 0.993
_diffrn_measurement_device_type
;
Bruker SMART APEXII CCD area-detector
;
_diffrn_measurement_method '\f and \w scans'
_diffrn_radiation_monochromator graphite
_diffrn_radiation_source 'fine-focus sealed tube'
_diffrn_radiation_type MoK\a
_diffrn_radiation_wavelength 0.71073
_diffrn_reflns_av_R_equivalents 0.0302
_diffrn_reflns_av_sigmaI/netI 0.0422
_diffrn_reflns_limit_h_max 38
_diffrn_reflns_limit_h_min -45
_diffrn_reflns_limit_k_max 4
_diffrn_reflns_limit_k_min -4
_diffrn_reflns_limit_l_max 12
_diffrn_reflns_limit_l_min -12
_diffrn_reflns_number 6132
_diffrn_reflns_theta_full 27.50
_diffrn_reflns_theta_max 27.50
_diffrn_reflns_theta_min 2.32
_diffrn_standards_number 0
_exptl_absorpt_coefficient_mu 0.259
_exptl_absorpt_correction_T_max 0.9783
_exptl_absorpt_correction_T_min 0.8519
_exptl_absorpt_correction_type multi-scan
_exptl_absorpt_process_details '(<i>SADABS</i>; Bruker, 2009)'
_exptl_crystal_colour colourless
_exptl_crystal_density_diffrn 1.557
_exptl_crystal_density_method 'not measured'
_exptl_crystal_description plate
_exptl_crystal_F_000 648
_exptl_crystal_size_max 0.639
_exptl_crystal_size_mid 0.274
_exptl_crystal_size_min 0.085
_refine_diff_density_max 0.454
_refine_diff_density_min -0.429
_refine_ls_abs_structure_details 'Flack (1983), 1283 Friedel pairs'
_refine_ls_abs_structure_Flack 0.37(13)
_refine_ls_extinction_method none
_refine_ls_goodness_of_fit_ref 1.208
_refine_ls_hydrogen_treatment mixed
_refine_ls_matrix_type full
_refine_ls_number_parameters 205
_refine_ls_number_reflns 2884
_refine_ls_number_restraints 1
_refine_ls_restrained_S_all 1.208
_refine_ls_R_factor_all 0.0564
_refine_ls_R_factor_gt 0.0550
_refine_ls_shift/su_max_lt 0.001
_refine_ls_shift/su_mean 0.000
_refine_ls_structure_factor_coef Fsqd
_refine_ls_weighting_details 'calc w=1/[\s^2^(Fo^2^)+(0.0155P)^2^+3.5431P] where P=(Fo^2^+2Fc^2^)/3'
_refine_ls_weighting_scheme calc
_refine_ls_wR_factor_gt 0.1223
_refine_ls_wR_factor_ref 0.1229
_reflns_number_gt 2814
_reflns_number_total 2884
_reflns_threshold_expression I>2\s(I)
_cod_data_source_file lh5142.cif
_cod_data_source_block I
_cod_database_code 2227795
_cod_database_fobs_code 2227795

loop_
_symmetry_equiv_pos_as_xyz
'x, y, z'
'-x, -y, z+1/2'
'x+1/2, -y, z'
'-x+1/2, y, z+1/2'

loop_
_atom_site_type_symbol
_atom_site_label
_atom_site_fract_x
_atom_site_fract_y
_atom_site_fract_z
_atom_site_U_iso_or_equiv
_atom_site_adp_type
_atom_site_calc_flag
_atom_site_refinement_flags
_atom_site_occupancy
_atom_site_disorder_assembly
_atom_site_disorder_group
S S1 0.47232(2) 0.8682(2) 0.07220(9) 0.01492(19) Uani d . 1 . .
F F1 0.23063(7) 0.4421(7) 0.0128(3) 0.0271(6) Uani d . 1 . .
N N1 0.38932(9) 0.3394(9) -0.2794(3) 0.0178(7) Uani d . 1 . .
N N2 0.42751(9) 0.3714(10) -0.2988(3) 0.0180(7) Uani d . 1 . .
N N3 0.40306(9) 0.6762(8) 0.1424(3) 0.0143(7) Uani d . 1 . .
N N4 0.42034(9) 0.8422(8) 0.2497(3) 0.0136(6) Uani d . 1 . .
N N5 0.46852(9) 1.1284(9) 0.3395(3) 0.0178(7) Uani d . 1 . .
N N6 0.43819(9) 1.1004(9) 0.4319(3) 0.0162(7) Uani d . 1 . .
C C1 0.33272(11) 0.3145(10) 0.0202(4) 0.0157(7) Uani d . 1 . .
H H1A 0.3513 0.2268 0.0775 0.019 Uiso calc R 1 . .
C C2 0.29475(10) 0.3088(9) 0.0598(4) 0.0160(7) Uani d . 1 . .
H H2A 0.2876 0.2148 0.1421 0.019 Uiso calc R 1 . .
C C3 0.26802(11) 0.4463(11) -0.0264(4) 0.0185(8) Uani d . 1 . .
C C4 0.27725(12) 0.5778(11) -0.1507(4) 0.0207(9) Uani d . 1 . .
H H4A 0.2584 0.6626 -0.2079 0.025 Uiso calc R 1 . .
C C5 0.31518(12) 0.5807(12) -0.1884(4) 0.0204(9) Uani d . 1 . .
H H5A 0.3220 0.6721 -0.2716 0.024 Uiso calc R 1 . .
C C6 0.34334(10) 0.4494(10) -0.1041(4) 0.0133(7) Uani d . 1 . .
C C7 0.38318(11) 0.4419(10) -0.1510(4) 0.0136(7) Uani d . 1 . .
C C8 0.41873(10) 0.5305(9) -0.0900(4) 0.0111(7) Uani d . 1 . .
C C9 0.44590(11) 0.4807(10) -0.1900(4) 0.0146(8) Uani d . 1 . .
H H9A 0.4720 0.5171 -0.1821 0.017 Uiso calc R 1 . .
C C10 0.42692(10) 0.6731(10) 0.0422(3) 0.0147(8) Uani d . 1 . .
C C11 0.45625(11) 0.9692(10) 0.2316(3) 0.0118(7) Uani d . 1 . .
C C12 0.40957(10) 0.9339(9) 0.3769(4) 0.0123(7) Uani d . 1 . .
C C13 0.37264(10) 0.8435(11) 0.4415(4) 0.0153(7) Uani d . 1 . .
H H13A 0.3710 0.9620 0.5273 0.018 Uiso calc R 1 . .
H H13B 0.3722 0.5954 0.4589 0.018 Uiso calc R 1 . .
C C14 0.33739(11) 0.9399(10) 0.3566(4) 0.0166(8) Uani d . 1 . .
H H14A 0.3147 0.8962 0.4077 0.025 Uiso calc R 1 . .
H H14B 0.3370 0.8017 0.2763 0.025 Uiso calc R 1 . .
H H14C 0.3385 1.1817 0.3331 0.025 Uiso calc R 1 . .
H H1N2 0.4397(12) 0.306(13) -0.389(4) 0.024(13) Uiso d . 1 . .

loop_
_atom_site_aniso_label
_atom_site_aniso_U_11
_atom_site_aniso_U_22
_atom_site_aniso_U_33
_atom_site_aniso_U_12
_atom_site_aniso_U_13
_atom_site_aniso_U_23
S1 0.0157(4) 0.0175(4) 0.0115(4) -0.0014(4) 0.0014(4) -0.0018(4)
F1 0.0180(12) 0.0346(15) 0.0287(13) 0.0023(11) 0.0020(10) 0.0012(12)
N1 0.0195(17) 0.0204(17) 0.0136(16) 0.0036(14) -0.0003(12) -0.0017(14)
N2 0.0194(16) 0.0230(18) 0.0117(14) 0.0023(15) 0.0022(13) -0.0031(14)
N3 0.0209(16) 0.0097(16) 0.0123(15) 0.0002(13) -0.0036(13) -0.0057(13)
N4 0.0165(15) 0.0151(15) 0.0093(13) 0.0011(13) -0.0026(12) -0.0019(14)
N5 0.0173(16) 0.0198(18) 0.0163(16) 0.0012(14) 0.0005(13) -0.0056(14)
N6 0.0165(15) 0.0197(18) 0.0124(14) -0.0003(14) -0.0001(12) -0.0019(14)
C1 0.0189(18) 0.0148(18) 0.0133(16) 0.0005(15) -0.0039(14) -0.0022(15)
C2 0.0217(17) 0.0153(18) 0.0108(17) -0.0031(14) 0.0016(16) -0.0029(17)
C3 0.0142(18) 0.021(2) 0.0204(19) 0.0006(16) -0.0016(16) -0.0025(17)
C4 0.023(2) 0.024(2) 0.0146(19) 0.0035(18) -0.0070(15) -0.0009(17)
C5 0.025(2) 0.021(2) 0.0151(18) -0.0004(18) 0.0005(16) -0.0035(16)
C6 0.0158(17) 0.0099(17) 0.0142(18) -0.0005(14) 0.0006(14) -0.0048(14)
C7 0.0198(18) 0.0101(18) 0.0108(17) 0.0018(14) -0.0018(14) 0.0002(15)
C8 0.0152(17) 0.0080(17) 0.0102(16) 0.0012(13) -0.0007(13) -0.0005(14)
C9 0.0199(19) 0.013(2) 0.0105(16) -0.0015(15) -0.0011(15) -0.0013(14)
C10 0.0151(17) 0.0125(17) 0.017(2) 0.0032(14) -0.0025(13) -0.0007(15)
C11 0.0173(17) 0.0112(17) 0.0069(16) 0.0003(14) -0.0004(13) -0.0031(14)
C12 0.0177(17) 0.0082(17) 0.0109(16) 0.0005(14) -0.0037(13) -0.0009(14)
C13 0.0194(18) 0.0132(18) 0.0132(17) -0.0046(15) 0.0008(14) 0.0001(15)
C14 0.0169(18) 0.0162(19) 0.0166(18) -0.0017(15) 0.0017(15) -0.0019(16)

loop_
_atom_type_symbol
_atom_type_description
_atom_type_scat_dispersion_real
_atom_type_scat_dispersion_imag
_atom_type_scat_source
C C 0.0033 0.0016 'International Tables Vol C Tables 4.2.6.8 and 6.1.1.4'
H H 0.0000 0.0000 'International Tables Vol C Tables 4.2.6.8 and 6.1.1.4'
N N 0.0061 0.0033 'International Tables Vol C Tables 4.2.6.8 and 6.1.1.4'
F F 0.0171 0.0103 'International Tables Vol C Tables 4.2.6.8 and 6.1.1.4'
S S 0.1246 0.1234 'International Tables Vol C Tables 4.2.6.8 and 6.1.1.4'

loop_
_geom_angle_atom_site_label_1
_geom_angle_atom_site_label_2
_geom_angle_atom_site_label_3
_geom_angle_site_symmetry_1
_geom_angle_site_symmetry_3
_geom_angle
_geom_angle_publ_flag
C11 S1 C10 . . 87.55(17) ?
C7 N1 N2 . . 105.3(3) ?
C9 N2 N1 . . 113.0(3) ?
C9 N2 H1N2 . . 126(2) ?
N1 N2 H1N2 . . 121(2) ?
C10 N3 N4 . . 108.3(3) ?
C11 N4 C12 . . 106.6(3) ?
C11 N4 N3 . . 117.9(3) ?
C12 N4 N3 . . 135.4(3) ?
C11 N5 N6 . . 104.5(3) ?
C12 N6 N5 . . 110.0(3) ?
C2 C1 C6 . . 121.0(4) ?
C2 C1 H1A . . 119.5 ?
C6 C1 H1A . . 119.5 ?
C3 C2 C1 . . 118.0(4) ?
C3 C2 H2A . . 121.0 ?
C1 C2 H2A . . 121.0 ?
F1 C3 C4 . . 119.1(4) ?
F1 C3 C2 . . 118.1(4) ?
C4 C3 C2 . . 122.8(4) ?
C3 C4 C5 . . 118.3(4) ?
C3 C4 H4A . . 120.9 ?
C5 C4 H4A . . 120.9 ?
C4 C5 C6 . . 121.1(4) ?
C4 C5 H5A . . 119.5 ?
C6 C5 H5A . . 119.5 ?
C5 C6 C1 . . 118.8(3) ?
C5 C6 C7 . . 119.3(3) ?
C1 C6 C7 . . 121.8(3) ?
N1 C7 C8 . . 109.4(3) ?
N1 C7 C6 . . 117.1(3) ?
C8 C7 C6 . . 133.5(3) ?
C9 C8 C7 . . 105.1(3) ?
C9 C8 C10 . . 124.3(3) ?
C7 C8 C10 . . 130.3(3) ?
N2 C9 C8 . . 107.1(3) ?
N2 C9 H9A . . 126.4 ?
C8 C9 H9A . . 126.4 ?
N3 C10 C8 . . 124.7(3) ?
N3 C10 S1 . . 116.2(3) ?
C8 C10 S1 . . 119.1(3) ?
N5 C11 N4 . . 111.3(3) ?
N5 C11 S1 . . 138.7(3) ?
N4 C11 S1 . . 110.0(3) ?
N6 C12 N4 . . 107.5(3) ?
N6 C12 C13 . . 127.0(3) ?
N4 C12 C13 . . 125.5(3) ?
C12 C13 C14 . . 113.9(3) ?
C12 C13 H13A . . 108.8 ?
C14 C13 H13A . . 108.8 ?
C12 C13 H13B . . 108.8 ?
C14 C13 H13B . . 108.8 ?
H13A C13 H13B . . 107.7 ?
C13 C14 H14A . . 109.5 ?
C13 C14 H14B . . 109.5 ?
H14A C14 H14B . . 109.5 ?
C13 C14 H14C . . 109.5 ?
H14A C14 H14C . . 109.5 ?
H14B C14 H14C . . 109.5 ?

loop_
_geom_bond_atom_site_label_1
_geom_bond_atom_site_label_2
_geom_bond_site_symmetry_2
_geom_bond_distance
_geom_bond_publ_flag
S1 C11 . 1.727(3) ?
S1 C10 . 1.784(4) ?
F1 C3 . 1.367(4) ?
N1 C7 . 1.354(5) ?
N1 N2 . 1.358(4) ?
N2 C9 . 1.328(5) ?
N2 H1N2 . 1.02(5) ?
N3 C10 . 1.301(5) ?
N3 N4 . 1.383(4) ?
N4 C11 . 1.362(5) ?
N4 C12 . 1.367(5) ?
N5 C11 . 1.309(5) ?
N5 N6 . 1.409(4) ?
N6 C12 . 1.310(5) ?
C1 C2 . 1.388(5) ?
C1 C6 . 1.391(5) ?
C1 H1A . 0.9300 ?
C2 C3 . 1.376(5) ?
C2 H2A . 0.9300 ?
C3 C4 . 1.374(6) ?
C4 C5 . 1.382(6) ?
C4 H4A . 0.9300 ?
C5 C6 . 1.390(5) ?
C5 H5A . 0.9300 ?
C6 C7 . 1.473(5) ?
C7 C8 . 1.427(5) ?
C8 C9 . 1.390(5) ?
C8 C10 . 1.453(5) ?
C9 H9A . 0.9300 ?
C12 C13 . 1.486(5) ?
C13 C14 . 1.542(5) ?
C13 H13A . 0.9700 ?
C13 H13B . 0.9700 ?
C14 H14A . 0.9600 ?
C14 H14B . 0.9600 ?
C14 H14C . 0.9600 ?

loop_
_geom_hbond_atom_site_label_D
_geom_hbond_atom_site_label_H
_geom_hbond_atom_site_label_A
_geom_hbond_site_symmetry_A
_geom_hbond_distance_DH
_geom_hbond_distance_HA
_geom_hbond_distance_DA
_geom_hbond_angle_DHA
_geom_hbond_publ_flag
N2 H1N2 N6 1_544 1.03(4) 1.95(4) 2.899(4) 153(4) yes
C9 H9A N5 2_674 0.9300 2.5000 3.368(5) 156.00 yes
C13 H13A N1 1_566 0.9700 2.4900 3.419(5) 160.00 yes

loop_
_geom_torsion_atom_site_label_1
_geom_torsion_atom_site_label_2
_geom_torsion_atom_site_label_3
_geom_torsion_atom_site_label_4
_geom_torsion_site_symmetry_1
_geom_torsion_site_symmetry_2
_geom_torsion_site_symmetry_3
_geom_torsion_site_symmetry_4
_geom_torsion
_geom_torsion_publ_flag
C7 N1 N2 C9 . . . . 1.3(5) ?
C10 N3 N4 C11 . . . . 1.2(4) ?
C10 N3 N4 C12 . . . . 177.3(4) ?
C11 N5 N6 C12 . . . . -0.7(4) ?
C6 C1 C2 C3 . . . . -1.2(6) ?
C1 C2 C3 F1 . . . . -179.7(3) ?
C1 C2 C3 C4 . . . . 2.1(6) ?
F1 C3 C4 C5 . . . . 179.8(4) ?
C2 C3 C4 C5 . . . . -2.0(6) ?
C3 C4 C5 C6 . . . . 1.0(6) ?
C4 C5 C6 C1 . . . . -0.2(6) ?
C4 C5 C6 C7 . . . . 177.0(4) ?
C2 C1 C6 C5 . . . . 0.3(6) ?
C2 C1 C6 C7 . . . . -176.9(4) ?
N2 N1 C7 C8 . . . . -1.4(4) ?
N2 N1 C7 C6 . . . . 177.2(3) ?
C5 C6 C7 N1 . . . . -42.4(5) ?
C1 C6 C7 N1 . . . . 134.7(4) ?
C5 C6 C7 C8 . . . . 135.7(4) ?
C1 C6 C7 C8 . . . . -47.2(6) ?
N1 C7 C8 C9 . . . . 1.1(4) ?
C6 C7 C8 C9 . . . . -177.2(4) ?
N1 C7 C8 C10 . . . . 175.9(4) ?
C6 C7 C8 C10 . . . . -2.4(7) ?
N1 N2 C9 C8 . . . . -0.6(5) ?
C7 C8 C9 N2 . . . . -0.3(4) ?
C10 C8 C9 N2 . . . . -175.5(4) ?
N4 N3 C10 C8 . . . . -178.0(3) ?
N4 N3 C10 S1 . . . . 0.7(4) ?
C9 C8 C10 N3 . . . . -169.9(4) ?
C7 C8 C10 N3 . . . . 16.1(6) ?
C9 C8 C10 S1 . . . . 11.4(5) ?
C7 C8 C10 S1 . . . . -162.5(3) ?
C11 S1 C10 N3 . . . . -1.7(3) ?
C11 S1 C10 C8 . . . . 177.0(3) ?
N6 N5 C11 N4 . . . . -0.1(4) ?
N6 N5 C11 S1 . . . . -179.4(4) ?
C12 N4 C11 N5 . . . . 0.9(4) ?
N3 N4 C11 N5 . . . . 178.0(3) ?
C12 N4 C11 S1 . . . . -179.6(2) ?
N3 N4 C11 S1 . . . . -2.5(4) ?
C10 S1 C11 N5 . . . . -178.5(5) ?
C10 S1 C11 N4 . . . . 2.2(3) ?
N5 N6 C12 N4 . . . . 1.3(4) ?
N5 N6 C12 C13 . . . . 178.5(4) ?
C11 N4 C12 N6 . . . . -1.3(4) ?
N3 N4 C12 N6 . . . . -177.7(4) ?
C11 N4 C12 C13 . . . . -178.6(3) ?
N3 N4 C12 C13 . . . . 5.0(6) ?
N6 C12 C13 C14 . . . . 131.2(4) ?
N4 C12 C13 C14 . . . . -52.0(5) ?

loop_
_cod_related_entry_id
_cod_related_entry_database
_cod_related_entry_code
1 ChemSpider 30656282
